data_7023713
loop_
_publ_author_name
'Schmidtendorf, Markus'
'Pape, Tania'
'Hahn, F. Ekkehardt'

_publ_section_title
;
 Molecular rectangles from platinum(ii) and bridging dicarbene,
 diisocyanide and 4,4'-bipyridine ligands.
;
_journal_issue 45
_journal_name_full 'Dalton transactions (Cambridge, England : 2003)'
_journal_page_first 16128
_journal_page_last 16141
_journal_paper_doi 10.1039/c3dt51813b
_journal_volume 42
_journal_year 2013
_chemical_formula_moiety 'C36 H70 Br2 N4 P4 Pt2, 4(C H4 O), 2(Br)'
_chemical_formula_sum 'C40 H86 Br4 N4 O4 P4 Pt2'
_chemical_formula_weight 1520.83
_chemical_name_systematic
;
  ?
;
_space_group_IT_number 14
_symmetry_cell_setting monoclinic
_symmetry_space_group_name_Hall '-P 2ybc'
_symmetry_space_group_name_H-M 'P 1 21/c 1'
_atom_sites_solution_hydrogens geom
_atom_sites_solution_primary direct
_atom_sites_solution_secondary difmap
_audit_creation_method SHELXL-97
_cell_angle_alpha 90.00
_cell_angle_beta 99.2950(10)
_cell_angle_gamma 90.00
_cell_formula_units_Z 2
_cell_length_a 11.4288(8)
_cell_length_b 10.7546(7)
_cell_length_c 24.7631(17)
_cell_measurement_reflns_used 900
_cell_measurement_temperature 153(2)
_cell_measurement_theta_max 22.5
_cell_measurement_theta_min 1
_cell_volume 3003.7(4)
_computing_cell_refinement 'APEX2(Bruker AXS, 2007)'
_computing_data_collection 'APEX2(Bruker AXS, 2007)'
_computing_data_reduction 'SAINT,SADABS (Bruker AXS, 2007 )'
_computing_molecular_graphics
;
ORTEP3,L.J. Farrugia, J. Appl. Cryst. (1997) 30, 565
;
_computing_structure_refinement
;
SHELXL-97, G. M. Sheldrick, Acta Cryst. (2008) A64, 112-122
;
_computing_structure_solution
;
SHELXS-97 , G. M. Sheldrick, Acta Cryst. (2008) A64, 112-122
;
_diffrn_ambient_temperature 153(2)
_diffrn_detector_area_resol_mean 80
_diffrn_measured_fraction_theta_full 0.993
_diffrn_measured_fraction_theta_max 0.993
_diffrn_measurement_device_type 'CCD area detector'
_diffrn_measurement_method 'Omega and Phi scans'
_diffrn_radiation_monochromator graphite
_diffrn_radiation_source 'rotating anode'
_diffrn_radiation_type MoK\a
_diffrn_radiation_wavelength 0.71073
_diffrn_reflns_av_R_equivalents 0.0377
_diffrn_reflns_av_sigmaI/netI 0.0380
_diffrn_reflns_limit_h_max 15
_diffrn_reflns_limit_h_min -15
_diffrn_reflns_limit_k_max 14
_diffrn_reflns_limit_k_min -14
_diffrn_reflns_limit_l_max 33
_diffrn_reflns_limit_l_min -33
_diffrn_reflns_number 27935
_diffrn_reflns_theta_full 29.00
_diffrn_reflns_theta_max 29.00
_diffrn_reflns_theta_min 1.67
_exptl_absorpt_coefficient_mu 7.455
_exptl_absorpt_correction_T_max 0.3817
_exptl_absorpt_correction_T_min 0.1989
_exptl_absorpt_correction_type multi-scan
_exptl_absorpt_process_details
;
  Corrections were done with the SADABS program, utilizing the none merged
  raw data obtained from the integration process. Integration and final cell
  refinement were done with SAINT.

  SADABS reports ratio of Tmin/Tmax = 0.414348

;
_exptl_crystal_colour colourless
_exptl_crystal_density_diffrn 1.682
_exptl_crystal_density_method 'not measured'
_exptl_crystal_description 'transparent prism'
_exptl_crystal_F_000 1484
_exptl_crystal_size_max 0.32
_exptl_crystal_size_mid 0.18
_exptl_crystal_size_min 0.16
_refine_diff_density_max 2.145
_refine_diff_density_min -2.264
_refine_diff_density_rms 0.167
_refine_ls_extinction_method none
_refine_ls_goodness_of_fit_ref 1.049
_refine_ls_hydrogen_treatment noref
_refine_ls_matrix_type full
_refine_ls_number_parameters 306
_refine_ls_number_reflns 7936
_refine_ls_number_restraints 7
_refine_ls_restrained_S_all 1.051
_refine_ls_R_factor_all 0.0535
_refine_ls_R_factor_gt 0.0394
_refine_ls_shift/su_max 0.001
_refine_ls_shift/su_mean 0.000
_refine_ls_structure_factor_coef Fsqd
_refine_ls_weighting_details 'calc w=1/[\s^2^(Fo^2^)+(0.0545P)^2^+10.5957P] where P=(Fo^2^+2Fc^2^)/3'
_refine_ls_weighting_scheme calc
_refine_ls_wR_factor_gt 0.1022
_refine_ls_wR_factor_ref 0.1087
_reflns_number_gt 6397
_reflns_number_total 7936
_reflns_threshold_expression >2sigma(I)
_cod_data_source_file c3dt51813b.txt
_cod_data_source_block sad8
_cod_original_sg_symbol_H-M P2(1)/c
_cod_database_code 7023713

loop_
_symmetry_equiv_pos_as_xyz
'x, y, z'
'-x, y+1/2, -z+1/2'
'-x, -y, -z'
'x, -y-1/2, z-1/2'

loop_
_atom_site_label
_atom_site_type_symbol
_atom_site_fract_x
_atom_site_fract_y
_atom_site_fract_z
_atom_site_U_iso_or_equiv
_atom_site_adp_type
_atom_site_occupancy
_atom_site_symmetry_multiplicity
_atom_site_calc_flag
_atom_site_refinement_flags
_atom_site_disorder_assembly
_atom_site_disorder_group
Pt1 Pt 0.693618(17) 0.279247(18) 0.867170(8) 0.02384(7) Uani 1 1 d . B .
Br1 Br 0.68890(6) 0.13652(7) 0.78803(3) 0.04761(17) Uani 1 1 d . . .
P1 P 0.69556(14) 0.41742(14) 0.93405(6) 0.0317(3) Uani 1 1 d D . .
P2 P 0.56104(14) 0.40697(15) 0.81648(7) 0.0353(3) Uani 1 1 d D . .
N1 N 0.9291(4) 0.1751(5) 0.9222(2) 0.0349(11) Uani 1 1 d . B .
N2 N 0.7830(4) 0.0778(4) 0.9497(2) 0.0302(10) Uani 1 1 d . B .
C1 C 0.8105(5) 0.1683(5) 0.9162(2) 0.0290(11) Uani 1 1 d . . .
C2 C 0.9809(5) 0.0893(6) 0.9612(3) 0.0381(14) Uani 1 1 d . . .
C3 C 0.8856(5) 0.0257(6) 0.9785(3) 0.0348(13) Uani 1 1 d . B .
C4 C 0.9010(5) -0.0655(6) 1.0187(3) 0.0391(15) Uani 1 1 d . . .
H4 H 0.8371 -0.1073 1.0310 0.047 Uiso 1 1 calc R B .
C5 C 0.9964(6) 0.2546(6) 0.8898(3) 0.0412(15) Uani 1 1 d . . .
H5A H 1.0695 0.2839 0.9134 0.049 Uiso 1 1 calc R B .
H5B H 0.9482 0.3285 0.8769 0.049 Uiso 1 1 calc R . .
C6 C 1.0294(7) 0.1871(8) 0.8413(3) 0.0557(19) Uani 1 1 d D A .
C7 C 1.0872(11) 0.2672(15) 0.8034(5) 0.053(4) Uani 0.55 1 d PD A 1
C8 C 1.000(2) 0.361(2) 0.7739(9) 0.146(12) Uani 0.55 1 d PD A 1
C7A C 1.091(3) 0.0613(17) 0.8452(14) 0.139(12) Uiso 0.45 1 d PD A 2
C8A C 1.106(4) 0.044(4) 0.7858(14) 0.168(16) Uiso 0.45 1 d PD A 2
C9 C 0.6621(5) 0.0354(5) 0.9527(2) 0.0291(11) Uani 1 1 d . . .
H9A H 0.6057 0.1040 0.9415 0.035 Uiso 1 1 calc R B .
H9B H 0.6566 0.0137 0.9911 0.035 Uiso 1 1 calc R . .
C10 C 0.6276(6) -0.0759(6) 0.9167(3) 0.0461(17) Uani 1 1 d . B .
H10A H 0.6832 -0.1451 0.9282 0.055 Uiso 1 1 calc R . .
H10B H 0.6334 -0.0546 0.8784 0.055 Uiso 1 1 calc R . .
C11 C 0.4988(6) -0.1183(6) 0.9203(4) 0.055(2) Uani 1 1 d . . .
H11A H 0.4825 -0.1970 0.8996 0.066 Uiso 1 1 calc R B .
H11B H 0.4928 -0.1355 0.9590 0.066 Uiso 1 1 calc R . .
C12 C 0.4060(6) -0.0248(8) 0.8982(3) 0.0544(19) Uani 1 1 d . B .
H12A H 0.4142 0.0491 0.9217 0.082 Uiso 1 1 calc R . .
H12B H 0.3272 -0.0611 0.8975 0.082 Uiso 1 1 calc R . .
H12C H 0.4161 -0.0011 0.8610 0.082 Uiso 1 1 calc R . .
C13 C 0.6469(7) 0.3643(7) 0.9944(3) 0.0478(17) Uani 1 1 d . B .
H13A H 0.7007 0.2994 1.0115 0.072 Uiso 1 1 calc R . .
H13B H 0.5666 0.3303 0.9852 0.072 Uiso 1 1 calc R . .
H13C H 0.6465 0.4339 1.0200 0.072 Uiso 1 1 calc R . .
C14 C 0.8216(11) 0.5121(15) 0.9463(6) 0.046(3) Uani 0.55 1 d P B 1
C14A C 0.8556(13) 0.4594(18) 0.9690(7) 0.041(4) Uani 0.45 1 d P B 2
C15 C 0.5696(12) 0.5278(10) 0.9087(5) 0.037(2) Uani 0.55 1 d PD B 1
C16 C 0.5573(14) 0.5580(10) 0.8485(6) 0.044(3) Uani 0.55 1 d PD B 1
C15A C 0.6334(14) 0.5642(11) 0.9102(6) 0.037(3) Uani 0.45 1 d PD B 2
C16A C 0.5256(14) 0.5267(12) 0.8663(7) 0.041(4) Uani 0.45 1 d PD B 2
C17 C 0.5931(14) 0.4370(18) 0.7447(6) 0.054(4) Uani 0.55 1 d P B 1
C17A C 0.6221(15) 0.4957(19) 0.7683(8) 0.051(5) Uani 0.45 1 d P B 2
C18 C 0.4158(6) 0.3433(7) 0.7967(4) 0.057(2) Uani 1 1 d . B .
H18A H 0.3835 0.3187 0.8295 0.085 Uiso 1 1 calc R . .
H18B H 0.4203 0.2703 0.7734 0.085 Uiso 1 1 calc R . .
H18C H 0.3641 0.4059 0.7764 0.085 Uiso 1 1 calc R . .
Br2 Br 0.67980(8) 0.69287(8) 0.05436(4) 0.0622(2) Uani 1 1 d . . .
O21 O 0.1421(8) 0.5503(10) 0.8860(4) 0.127(3) Uani 1 1 d . . .
C21 C 0.2018(10) 0.6074(15) 0.8486(5) 0.110(5) Uani 1 1 d . . .
O31 O 0.908(3) 0.799(3) 0.8602(13) 0.183(7) Uiso 0.488(12) 1 d P C 3
C31 C 0.978(5) 0.784(5) 0.899(2) 0.183(7) Uiso 0.488(12) 1 d P C 3
O31A O 1.034(3) 0.703(3) 0.8542(12) 0.183(7) Uiso 0.512(12) 1 d P C 4
C31A C 0.906(4) 0.637(4) 0.8646(17) 0.183(7) Uiso 0.512(12) 1 d P C 4

loop_
_atom_site_aniso_label
_atom_site_aniso_U_11
_atom_site_aniso_U_22
_atom_site_aniso_U_33
_atom_site_aniso_U_23
_atom_site_aniso_U_13
_atom_site_aniso_U_12
Pt1 0.02368(10) 0.02054(10) 0.02632(11) 0.00341(8) 0.00107(7) 0.00285(8)
Br1 0.0505(4) 0.0460(4) 0.0461(4) -0.0180(3) 0.0072(3) -0.0054(3)
P1 0.0365(8) 0.0270(7) 0.0325(8) -0.0027(6) 0.0084(6) -0.0046(6)
P2 0.0315(7) 0.0331(8) 0.0395(8) 0.0123(7) 0.0001(6) 0.0069(6)
N1 0.023(2) 0.035(3) 0.047(3) 0.025(2) 0.005(2) 0.005(2)
N2 0.023(2) 0.030(2) 0.037(3) 0.014(2) 0.0023(19) 0.0038(18)
C1 0.024(2) 0.026(3) 0.037(3) 0.009(2) 0.004(2) 0.001(2)
C2 0.025(3) 0.041(3) 0.050(4) 0.025(3) 0.009(2) 0.006(2)
C3 0.022(3) 0.035(3) 0.047(3) 0.019(3) 0.004(2) 0.004(2)
C4 0.023(3) 0.042(3) 0.052(4) 0.026(3) 0.005(2) 0.002(2)
C5 0.032(3) 0.041(3) 0.052(4) 0.029(3) 0.012(3) 0.005(3)
C6 0.044(4) 0.070(5) 0.057(5) 0.013(4) 0.022(3) -0.005(4)
C7 0.042(7) 0.079(10) 0.040(7) 0.031(7) 0.012(5) -0.008(7)
C8 0.25(4) 0.12(2) 0.085(16) 0.021(15) 0.07(2) -0.05(2)
C9 0.022(2) 0.030(3) 0.037(3) 0.009(2) 0.009(2) 0.004(2)
C10 0.040(3) 0.022(3) 0.082(5) -0.005(3) 0.025(3) 0.001(2)
C11 0.049(4) 0.027(3) 0.094(6) -0.017(4) 0.031(4) -0.010(3)
C12 0.035(3) 0.062(5) 0.064(5) -0.019(4) 0.000(3) -0.006(3)
C13 0.070(5) 0.039(4) 0.036(3) 0.001(3) 0.012(3) 0.004(3)
C14 0.028(6) 0.055(9) 0.055(9) -0.016(7) 0.005(6) -0.016(6)
C14A 0.029(7) 0.056(10) 0.035(8) -0.010(7) -0.008(6) -0.015(7)
C15 0.050(7) 0.021(5) 0.038(7) 0.004(5) 0.002(6) 0.011(5)
C16 0.063(9) 0.016(6) 0.051(8) 0.018(5) 0.003(7) -0.003(5)
C15A 0.035(7) 0.019(6) 0.053(9) 0.002(6) -0.006(7) -0.007(6)
C16A 0.032(8) 0.012(6) 0.074(14) 0.016(7) -0.010(8) 0.005(5)
C17 0.053(9) 0.083(13) 0.028(7) 0.021(7) 0.009(6) 0.016(8)
C17A 0.041(9) 0.062(12) 0.046(10) 0.042(9) -0.005(8) 0.003(8)
C18 0.035(3) 0.050(4) 0.077(5) -0.004(4) -0.015(3) 0.003(3)
Br2 0.0657(5) 0.0526(4) 0.0768(5) -0.0299(4) 0.0371(4) -0.0338(4)
O21 0.111(7) 0.152(9) 0.117(7) -0.002(7) 0.019(6) -0.001(7)
C21 0.078(7) 0.160(13) 0.100(9) 0.042(9) 0.041(7) -0.002(8)

loop_
_atom_type_symbol
_atom_type_description
_atom_type_scat_dispersion_real
_atom_type_scat_dispersion_imag
_atom_type_scat_source
C C 0.0033 0.0016 'International Tables Vol C Tables 4.2.6.8 and 6.1.1.4'
H H 0.0000 0.0000 'International Tables Vol C Tables 4.2.6.8 and 6.1.1.4'
N N 0.0061 0.0033 'International Tables Vol C Tables 4.2.6.8 and 6.1.1.4'
P P 0.1023 0.0942 'International Tables Vol C Tables 4.2.6.8 and 6.1.1.4'
Br Br -0.2901 2.4595 'International Tables Vol C Tables 4.2.6.8 and 6.1.1.4'
Pt Pt -1.7033 8.3905 'International Tables Vol C Tables 4.2.6.8 and 6.1.1.4'
O O 0.0106 0.0060 'International Tables Vol C Tables 4.2.6.8 and 6.1.1.4'

loop_
_geom_angle_atom_site_label_1
_geom_angle_atom_site_label_2
_geom_angle_atom_site_label_3
_geom_angle
_geom_angle_site_symmetry_1
C1 Pt1 P1 91.21(17) .
C1 Pt1 P2 177.13(17) .
P1 Pt1 P2 86.15(6) .
C1 Pt1 Br1 92.10(17) .
P1 Pt1 Br1 176.17(4) .
P2 Pt1 Br1 90.58(5) .
C14 P1 C13 113.7(6) .
C14 P1 C15A 79.4(8) .
C13 P1 C15A 113.6(6) .
C14 P1 C15 104.7(7) .
C13 P1 C15 99.0(5) .
C15A P1 C15 25.6(5) .
C14 P1 C14A 25.8(6) .
C13 P1 C14A 95.8(6) .
C15A P1 C14A 103.7(8) .
C15 P1 C14A 127.7(7) .
C14 P1 Pt1 115.3(5) .
C13 P1 Pt1 116.5(2) .
C15A P1 Pt1 112.8(5) .
C15 P1 Pt1 104.9(4) .
C14A P1 Pt1 112.4(5) .
C17A P2 C18 118.3(7) .
C17A P2 C16 81.4(9) .
C18 P2 C16 112.1(6) .
C17A P2 C16A 103.0(10) .
C18 P2 C16A 98.8(6) .
C16 P2 C16A 21.8(5) .
C17A P2 C17 27.7(8) .
C18 P2 C17 96.9(6) .
C16 P2 C17 106.2(8) .
C16A P2 C17 126.5(8) .
C17A P2 Pt1 113.7(6) .
C18 P2 Pt1 115.3(3) .
C16 P2 Pt1 111.2(5) .
C16A P2 Pt1 104.4(5) .
C17 P2 Pt1 114.1(5) .
C1 N1 C2 110.4(5) .
C1 N1 C5 125.4(5) .
C2 N1 C5 124.1(5) .
C1 N2 C3 110.3(4) .
C1 N2 C9 124.8(4) .
C3 N2 C9 124.8(5) .
N1 C1 N2 107.6(5) .
N1 C1 Pt1 125.9(4) .
N2 C1 Pt1 126.4(4) .
C4 C2 N1 130.7(5) 3_757
C4 C2 C3 123.7(5) 3_757
N1 C2 C3 105.6(5) .
C4 C3 N2 130.8(5) .
C4 C3 C2 123.1(5) .
N2 C3 C2 106.1(5) .
C2 C4 C3 113.2(5) 3_757
N1 C5 C6 112.1(6) .
C5 C6 C7 114.5(9) .
C5 C6 C7A 123.4(14) .
C7 C6 C7A 107.7(15) .
C6 C7 C8 111.2(11) .
C6 C7A C8A 100(2) .
N2 C9 C10 112.0(5) .
C9 C10 C11 111.1(5) .
C12 C11 C10 113.7(6) .
C16 C15 P1 114.0(8) .
C15 C16 P2 103.5(8) .
C16A C15A P1 103.2(9) .
C15A C16A P2 114.0(9) .

loop_
_geom_bond_atom_site_label_1
_geom_bond_atom_site_label_2
_geom_bond_distance
_geom_bond_site_symmetry_2
Pt1 C1 2.039(5) .
Pt1 P1 2.2225(15) .
Pt1 P2 2.2680(15) .
Pt1 Br1 2.4831(7) .
P1 C14 1.750(12) .
P1 C13 1.772(7) .
P1 C15A 1.791(11) .
P1 C15 1.893(10) .
P1 C14A 1.946(14) .
P2 C17A 1.757(16) .
P2 C18 1.789(7) .
P2 C16 1.811(11) .
P2 C16A 1.872(13) .
P2 C17 1.900(13) .
N1 C1 1.342(7) .
N1 C2 1.396(7) .
N1 C5 1.472(7) .
N2 C1 1.348(7) .
N2 C3 1.389(7) .
N2 C9 1.469(7) .
C2 C4 1.385(8) 3_757
C2 C3 1.411(8) .
C3 C4 1.387(8) .
C4 C2 1.385(8) 3_757
C5 C6 1.503(11) .
C6 C7 1.503(13) .
C6 C7A 1.5208(10) .
C7 C8 1.5211(10) .
C7A C8A 1.5211(10) .
C9 C10 1.506(9) .
C10 C11 1.557(9) .
C11 C12 1.499(11) .
C15 C16 1.510(18) .
C15A C16A 1.56(2) .
O21 C21 1.380(14) .
O31 C31 1.17(5) .
O31A C31A 1.68(5) .
